data_4317108
loop_
_publ_author_name
'Catherine M. Mauck'
'Titus W. P. van den Heuvel'
'Michaela M. Hull'
'Matthias Zeller'
'Catherine M. Oertel'

_publ_contact_author
; Dr Catherine M. Oertel
Department of Chemistry and Biochemistry
Oberlin College 
Oberlin, OH  44074, USA 
;
_publ_contact_author_email catherine.oertel@oberlin.edu
_publ_contact_author_fax '440 775 6682'
_publ_contact_author_phone '440 775 8989'
_publ_section_title
;
 Synthesis and Structures of Pb3O2(CH3COO)2.0.5H2O and Pb2O(HCOO)2: Two
 Corrosion Products Revisited
;
_journal_name_full 'Inorganic Chemistry'
_journal_page_first 10736
_journal_page_last 10743
_journal_paper_doi 10.1021/ic101904j
_journal_volume 49
_journal_year 2010
_chemical_formula_sum 'C2 H2 O5 Pb2'
_chemical_formula_weight 520.44
_chemical_name_systematic
; 
 ? 
;
_space_group_IT_number 66
_symmetry_cell_setting orthorhombic
_symmetry_space_group_name_Hall '-C 2 2c'
_symmetry_space_group_name_H-M 'C c c m'
_atom_sites_solution_hydrogens geom
_atom_sites_solution_primary direct
_atom_sites_solution_secondary difmap
_audit_creation_method SHELXL-97
_cell_angle_alpha 90.00
_cell_angle_beta 90.00
_cell_angle_gamma 90.00
_cell_formula_units_Z 4
_cell_length_a 9.3955(15)
_cell_length_b 10.8276(17)
_cell_length_c 5.8133(9)
_cell_measurement_reflns_used 3095
_cell_measurement_temperature 100(2)
_cell_measurement_theta_max 30.4985
_cell_measurement_theta_min 2.8705
_cell_volume 591.39(16)
_computing_cell_refinement 'SAINT+ 6.45 (Bruker, 2003)'
_computing_data_collection 'SMART 5.630 (Bruker, 1997-2002)'
_computing_data_reduction 'SAINT+ 6.45'
_computing_molecular_graphics 'SHELXTL 6.14'
_computing_publication_material 'SHELXTL 6.14'
_computing_structure_refinement 'SHELXTL 6.14'
_computing_structure_solution 'SHELXTL 6.14 (Bruker, 2000-2003)'
_diffrn_ambient_temperature 100(2)
_diffrn_measured_fraction_theta_full 1.000
_diffrn_measured_fraction_theta_max 1.000
_diffrn_measurement_device_type 'Bruker AXS SMART APEX CCD diffractometer'
_diffrn_measurement_method '\w scans'
_diffrn_radiation_monochromator graphite
_diffrn_radiation_source 'fine-focus sealed tube'
_diffrn_radiation_type MoK\a
_diffrn_radiation_wavelength 0.71073
_diffrn_reflns_av_R_equivalents 0.0334
_diffrn_reflns_av_sigmaI/netI 0.0182
_diffrn_reflns_limit_h_max 12
_diffrn_reflns_limit_h_min 0
_diffrn_reflns_limit_k_max 14
_diffrn_reflns_limit_k_min 0
_diffrn_reflns_limit_l_max 7
_diffrn_reflns_limit_l_min 0
_diffrn_reflns_number 2265
_diffrn_reflns_theta_full 28.25
_diffrn_reflns_theta_max 28.25
_diffrn_reflns_theta_min 2.87
_diffrn_standards_number 0
_exptl_absorpt_coefficient_mu 56.806
_exptl_absorpt_correction_T_max 0.321
_exptl_absorpt_correction_T_min 0.056
_exptl_absorpt_correction_type multi-scan
_exptl_absorpt_process_details 'TWINABS in SAINT+ (Bruker, 2007)'
_exptl_crystal_colour colourless
_exptl_crystal_density_diffrn 5.845
_exptl_crystal_density_method 'not measured'
_exptl_crystal_description block
_exptl_crystal_F_000 872
_exptl_crystal_size_max 0.05
_exptl_crystal_size_mid 0.04
_exptl_crystal_size_min 0.02
_refine_diff_density_max 4.910
_refine_diff_density_min -4.119
_refine_diff_density_rms 0.717
_refine_ls_extinction_method none
_refine_ls_goodness_of_fit_ref 1.289
_refine_ls_hydrogen_treatment constr
_refine_ls_matrix_type full
_refine_ls_number_parameters 37
_refine_ls_number_reflns 409
_refine_ls_number_restraints 15
_refine_ls_restrained_S_all 1.265
_refine_ls_R_factor_all 0.0341
_refine_ls_R_factor_gt 0.0340
_refine_ls_shift/su_max 0.000
_refine_ls_shift/su_mean 0.000
_refine_ls_structure_factor_coef Fsqd
_refine_ls_weighting_details 'calc w=1/[\s^2^(Fo^2^)+(0.0558P)^2^+50.7940P] where P=(Fo^2^+2Fc^2^)/3'
_refine_ls_weighting_scheme calc
_refine_ls_wR_factor_gt 0.1029
_refine_ls_wR_factor_ref 0.1030
_reflns_number_gt 407
_reflns_number_total 409
_reflns_threshold_expression I>2\s(I)
_cod_data_source_file ic101904j_si_001_3.cif
_cod_data_source_block basic_lead_formate_(2)
_cod_depositor_comments
;
The following automatic conversions were performed:

'_symmetry_cell_setting' value 'Orthorhombic' changed to
'orthorhombic' according to the built-in table from CIF Core
dictionary named 'cif_core.dic' version 2.4.1 from 2010-06-29.

Automatic conversion script
Id: cif_fix_values 1646 2011-03-28 12:23:43Z adriana 
;
_cod_database_code 4317108

loop_
_symmetry_equiv_pos_as_xyz
'x, y, z'
'-x, -y, z'
'-x, y, -z+1/2'
'x, -y, -z+1/2'
'x+1/2, y+1/2, z'
'-x+1/2, -y+1/2, z'
'-x+1/2, y+1/2, -z+1/2'
'x+1/2, -y+1/2, -z+1/2'
'-x, -y, -z'
'x, y, -z'
'x, -y, z-1/2'
'-x, y, z-1/2'
'-x+1/2, -y+1/2, -z'
'x+1/2, y+1/2, -z'
'x+1/2, -y+1/2, z-1/2'
'-x+1/2, y+1/2, z-1/2'

loop_
_atom_site_label
_atom_site_type_symbol
_atom_site_fract_x
_atom_site_fract_y
_atom_site_fract_z
_atom_site_U_iso_or_equiv
_atom_site_adp_type
_atom_site_occupancy
_atom_site_symmetry_multiplicity
_atom_site_calc_flag
_atom_site_refinement_flags
_atom_site_disorder_assembly
_atom_site_disorder_group
Pb1 Pb 1.13583(6) 0.38183(5) 0.0000 0.0039(3) Uani 1 2 d S . .
O1 O 1.0000 0.5000 0.2500 0.016(4) Uani 1 4 d S . .
C1 C 0.876(2) 0.134(2) 0.047(5) 0.009(4) Uani 0.50 1 d PU . -1
H1B H 0.9069 0.1118 -0.1025 0.011 Uiso 0.50 1 calc PR . -1
O2 O 0.9204(16) 0.2365(14) 0.125(3) 0.009(3) Uani 0.50 1 d PU . -1
O3 O 0.7973(16) 0.0608(14) 0.146(3) 0.010(3) Uani 0.50 1 d PU . -1

loop_
_atom_site_aniso_label
_atom_site_aniso_U_11
_atom_site_aniso_U_22
_atom_site_aniso_U_33
_atom_site_aniso_U_23
_atom_site_aniso_U_13
_atom_site_aniso_U_12
Pb1 0.0037(4) 0.0059(4) 0.0022(4) 0.000 0.000 0.00154(15)
O1 0.014(8) 0.010(8) 0.024(10) 0.000 0.000 0.000
C1 0.006(6) 0.006(6) 0.017(9) 0.000(6) -0.002(5) 0.000(5)
O2 0.006(6) 0.008(6) 0.014(7) -0.002(5) -0.003(6) -0.004(5)
O3 0.004(6) 0.009(6) 0.016(7) 0.002(5) 0.003(5) 0.001(5)

loop_
_atom_type_symbol
_atom_type_description
_atom_type_scat_dispersion_real
_atom_type_scat_dispersion_imag
_atom_type_scat_source
C C 0.0033 0.0016 'International Tables Vol C Tables 4.2.6.8 and 6.1.1.4'
H H 0.0000 0.0000 'International Tables Vol C Tables 4.2.6.8 and 6.1.1.4'
O O 0.0106 0.0060 'International Tables Vol C Tables 4.2.6.8 and 6.1.1.4'
Pb Pb -3.3944 10.1111 'International Tables Vol C Tables 4.2.6.8 and 6.1.1.4'

loop_
_geom_angle_atom_site_label_1
_geom_angle_atom_site_label_2
_geom_angle_atom_site_label_3
_geom_angle
_geom_angle_site_symmetry_1
_geom_angle_site_symmetry_3
_geom_angle_publ_flag
O1 Pb1 O1 77.614(19) 9_765 . ?
O1 Pb1 O3 96.5(4) 9_765 5 ?
O1 Pb1 O3 72.9(4) . 5 ?
O1 Pb1 O3 72.9(4) 9_765 14 ?
O1 Pb1 O3 96.5(4) . 14 ?
O3 Pb1 O3 38.0(8) 5 14 ?
O1 Pb1 O3 132.6(3) 9_765 8 ?
O1 Pb1 O3 72.3(4) . 8 ?
O3 Pb1 O3 40.0(7) 5 8 ?
O3 Pb1 O3 75.1(4) 14 8 ?
O1 Pb1 O3 72.3(4) 9_765 15 ?
O1 Pb1 O3 132.6(3) . 15 ?
O3 Pb1 O3 75.1(4) 5 15 ?
O3 Pb1 O3 40.0(7) 14 15 ?
O3 Pb1 O3 103.0(7) 8 15 ?
O1 Pb1 O2 74.8(4) 9_765 10 ?
O1 Pb1 O2 94.5(4) . 10 ?
O3 Pb1 O2 166.2(5) 5 10 ?
O3 Pb1 O2 142.5(6) 14 10 ?
O3 Pb1 O2 142.2(5) 8 10 ?
O3 Pb1 O2 111.3(5) 15 10 ?
O1 Pb1 O2 94.5(4) 9_765 . ?
O1 Pb1 O2 74.8(4) . . ?
O3 Pb1 O2 142.5(6) 5 . ?
O3 Pb1 O2 166.2(5) 14 . ?
O3 Pb1 O2 111.3(5) 8 . ?
O3 Pb1 O2 142.2(5) 15 . ?
O2 Pb1 O2 31.6(8) 10 . ?
O1 Pb1 O2 73.3(3) 9_765 12_755 ?
O1 Pb1 O2 135.2(3) . 12_755 ?
O3 Pb1 O2 143.0(5) 5 12_755 ?
O3 Pb1 O2 106.3(5) 14 12_755 ?
O3 Pb1 O2 150.4(5) 8 12_755 ?
O3 Pb1 O2 67.9(5) 15 12_755 ?
O2 Pb1 O2 45.4(7) 10 12_755 ?
O2 Pb1 O2 74.4(4) . 12_755 ?
O1 Pb1 O2 135.2(3) 9_765 3_755 ?
O1 Pb1 O2 73.3(3) . 3_755 ?
O3 Pb1 O2 106.3(5) 5 3_755 ?
O3 Pb1 O2 143.0(5) 14 3_755 ?
O3 Pb1 O2 67.9(5) 8 3_755 ?
O3 Pb1 O2 150.4(5) 15 3_755 ?
O2 Pb1 O2 74.4(4) 10 3_755 ?
O2 Pb1 O2 45.4(7) . 3_755 ?
O2 Pb1 O2 105.4(7) 12_755 3_755 ?
O1 Pb1 Pb1 140.505(11) 9_765 13_755 ?
O1 Pb1 Pb1 140.505(11) . 13_755 ?
O3 Pb1 Pb1 104.2(3) 5 13_755 ?
O3 Pb1 Pb1 104.2(3) 14 13_755 ?
O3 Pb1 Pb1 80.9(3) 8 13_755 ?
O3 Pb1 Pb1 80.9(3) 15 13_755 ?
O2 Pb1 Pb1 89.1(3) 10 13_755 ?
O2 Pb1 Pb1 89.1(3) . 13_755 ?
O2 Pb1 Pb1 69.9(3) 12_755 13_755 ?
O2 Pb1 Pb1 69.9(3) 3_755 13_755 ?
O1 Pb1 Pb1 38.807(10) 9_765 9_765 ?
O1 Pb1 Pb1 38.807(10) . 9_765 ?
O3 Pb1 Pb1 83.4(3) 5 9_765 ?
O3 Pb1 Pb1 83.4(3) 14 9_765 ?
O3 Pb1 Pb1 103.9(3) 8 9_765 ?
O3 Pb1 Pb1 103.9(3) 15 9_765 ?
O2 Pb1 Pb1 83.2(3) 10 9_765 ?
O2 Pb1 Pb1 83.2(3) . 9_765 ?
O2 Pb1 Pb1 105.7(3) 12_755 9_765 ?
O2 Pb1 Pb1 105.7(3) 3_755 9_765 ?
Pb1 Pb1 Pb1 172.00(4) 13_755 9_765 ?
Pb1 O1 Pb1 102.387(19) . 9_765 ?
Pb1 O1 Pb1 113.03(3) . 3_755 ?
Pb1 O1 Pb1 113.22(3) 9_765 3_755 ?
Pb1 O1 Pb1 113.22(3) . 11_566 ?
Pb1 O1 Pb1 113.03(3) 9_765 11_566 ?
Pb1 O1 Pb1 102.388(19) 3_755 11_566 ?
O3 C1 O2 127(3) . . ?
O3 C1 H1B 116.6 . . ?
O2 C1 H1B 116.6 . . ?
C1 O2 Pb1 132.1(16) . . ?
C1 O2 Pb1 136.2(16) . 3_755 ?
Pb1 O2 Pb1 91.4(5) . 3_755 ?
C1 O3 Pb1 133.0(18) . 5_445 ?
C1 O3 Pb1 124.0(15) . 15_456 ?
Pb1 O3 Pb1 95.4(5) 5_445 15_456 ?

loop_
_geom_bond_atom_site_label_1
_geom_bond_atom_site_label_2
_geom_bond_distance
_geom_bond_site_symmetry_2
_geom_bond_publ_flag
Pb1 O1 2.3190(4) 9_765 ?
Pb1 O1 2.3190(4) . ?
Pb1 O3 2.603(16) 5 ?
Pb1 O3 2.603(16) 14 ?
Pb1 O3 2.632(17) 8 ?
Pb1 O3 2.632(17) 15 ?
Pb1 O2 2.664(15) 10 ?
Pb1 O2 2.664(15) . ?
Pb1 O2 2.741(17) 12_755 ?
Pb1 O2 2.741(17) 3_755 ?
O1 Pb1 2.3190(5) 9_765 ?
O1 Pb1 2.3190(5) 3_755 ?
O1 Pb1 2.3191(5) 11_566 ?
C1 O3 1.23(3) . ?
C1 O2 1.27(3) . ?
C1 H1B 0.9500 . ?
O2 Pb1 2.741(17) 3_755 ?
O3 Pb1 2.603(16) 5_445 ?
O3 Pb1 2.632(17) 15_456 ?

loop_
_geom_torsion_atom_site_label_1
_geom_torsion_atom_site_label_2
_geom_torsion_atom_site_label_3
_geom_torsion_atom_site_label_4
_geom_torsion
_geom_torsion_site_symmetry_1
_geom_torsion_site_symmetry_2
_geom_torsion_site_symmetry_3
_geom_torsion_site_symmetry_4
_geom_torsion_publ_flag
O1 Pb1 O1 Pb1 0.0 9_765 . . 9_765 ?
O3 Pb1 O1 Pb1 100.9(4) 5 . . 9_765 ?
O3 Pb1 O1 Pb1 70.8(4) 14 . . 9_765 ?
O3 Pb1 O1 Pb1 142.9(4) 8 . . 9_765 ?
O3 Pb1 O1 Pb1 51.3(5) 15 . . 9_765 ?
O2 Pb1 O1 Pb1 -73.3(4) 10 . . 9_765 ?
O2 Pb1 O1 Pb1 -98.2(4) . . . 9_765 ?
O2 Pb1 O1 Pb1 -50.3(5) 12_755 . . 9_765 ?
O2 Pb1 O1 Pb1 -145.5(3) 3_755 . . 9_765 ?
Pb1 Pb1 O1 Pb1 -167.36(6) 13_755 . . 9_765 ?
O1 Pb1 O1 Pb1 122.142(18) 9_765 . . 3_755 ?
O3 Pb1 O1 Pb1 -136.9(4) 5 . . 3_755 ?
O3 Pb1 O1 Pb1 -167.0(4) 14 . . 3_755 ?
O3 Pb1 O1 Pb1 -94.9(4) 8 . . 3_755 ?
O3 Pb1 O1 Pb1 173.5(5) 15 . . 3_755 ?
O2 Pb1 O1 Pb1 48.8(4) 10 . . 3_755 ?
O2 Pb1 O1 Pb1 23.9(4) . . . 3_755 ?
O2 Pb1 O1 Pb1 71.9(5) 12_755 . . 3_755 ?
O2 Pb1 O1 Pb1 -23.4(3) 3_755 . . 3_755 ?
Pb1 Pb1 O1 Pb1 -45.22(4) 13_755 . . 3_755 ?
Pb1 Pb1 O1 Pb1 122.142(18) 9_765 . . 3_755 ?
O1 Pb1 O1 Pb1 -122.008(18) 9_765 . . 11_566 ?
O3 Pb1 O1 Pb1 -21.1(4) 5 . . 11_566 ?
O3 Pb1 O1 Pb1 -51.2(4) 14 . . 11_566 ?
O3 Pb1 O1 Pb1 20.9(4) 8 . . 11_566 ?
O3 Pb1 O1 Pb1 -70.7(5) 15 . . 11_566 ?
O2 Pb1 O1 Pb1 164.7(4) 10 . . 11_566 ?
O2 Pb1 O1 Pb1 139.8(4) . . . 11_566 ?
O2 Pb1 O1 Pb1 -172.3(5) 12_755 . . 11_566 ?
O2 Pb1 O1 Pb1 92.5(3) 3_755 . . 11_566 ?
Pb1 Pb1 O1 Pb1 70.63(4) 13_755 . . 11_566 ?
Pb1 Pb1 O1 Pb1 -122.008(18) 9_765 . . 11_566 ?
O3 C1 O2 Pb1 162.3(16) . . . . ?
O3 C1 O2 Pb1 -9(4) . . . 3_755 ?
O1 Pb1 O2 C1 92(2) 9_765 . . . ?
O1 Pb1 O2 C1 168(2) . . . . ?
O3 Pb1 O2 C1 -161.1(18) 5 . . . ?
O3 Pb1 O2 C1 116(3) 14 . . . ?
O3 Pb1 O2 C1 -129(2) 8 . . . ?
O3 Pb1 O2 C1 25(2) 15 . . . ?
O2 Pb1 O2 C1 41(2) 10 . . . ?
O2 Pb1 O2 C1 21(2) 12_755 . . . ?
O2 Pb1 O2 C1 -111(2) 3_755 . . . ?
Pb1 Pb1 O2 C1 -49(2) 13_755 . . . ?
Pb1 Pb1 O2 C1 129(2) 9_765 . . . ?
O1 Pb1 O2 Pb1 -94.2(4) 9_765 . . 3_755 ?
O1 Pb1 O2 Pb1 -18.4(3) . . . 3_755 ?
O3 Pb1 O2 Pb1 12.7(10) 5 . . 3_755 ?
O3 Pb1 O2 Pb1 -70(2) 14 . . 3_755 ?
O3 Pb1 O2 Pb1 45.2(6) 8 . . 3_755 ?
O3 Pb1 O2 Pb1 -161.0(6) 15 . . 3_755 ?
O2 Pb1 O2 Pb1 -145.1(3) 10 . . 3_755 ?
O2 Pb1 O2 Pb1 -165.5(5) 12_755 . . 3_755 ?
O2 Pb1 O2 Pb1 63.0(7) 3_755 . . 3_755 ?
Pb1 Pb1 O2 Pb1 125.1(4) 13_755 . . 3_755 ?
Pb1 Pb1 O2 Pb1 -57.0(3) 9_765 . . 3_755 ?
O2 C1 O3 Pb1 160.0(16) . . . 5_445 ?
O2 C1 O3 Pb1 18(3) . . . 15_456 ?
